data_1504206
loop_
_publ_author_name
'Modjewski, Matthew'
'Lindeman, Sergey V.'
'Rathore, Rajendra'

_publ_section_title
;
 A versatile preparation of Gel\"ander-type p-terphenyls from a readily
 available diacetylenic precursor.
;
_journal_issue 20
_journal_name_full 'Organic letters'
_journal_page_first 4656
_journal_page_last 4659
_journal_paper_doi 10.1021/ol901938f
_journal_volume 11
_journal_year 2009
_chemical_formula_sum 'C32 H38 O4'
_chemical_formula_weight 486.62
_chemical_name_systematic
; 
 ? 
;
_space_group_IT_number 14
_symmetry_cell_setting monoclinic
_symmetry_space_group_name_Hall '-P 2yn'
_symmetry_space_group_name_H-M 'P 1 21/n 1'
_atom_sites_solution_hydrogens geom
_atom_sites_solution_primary direct
_atom_sites_solution_secondary difmap
_audit_creation_method SHELXL-97
_cell_angle_alpha 90.00
_cell_angle_beta 94.574(3)
_cell_angle_gamma 90.00
_cell_formula_units_Z 2
_cell_length_a 9.6612(4)
_cell_length_b 6.9042(3)
_cell_length_c 19.3657(9)
_cell_measurement_reflns_used 5557
_cell_measurement_temperature 100(2)
_cell_measurement_theta_max 67
_cell_measurement_theta_min 5
_cell_volume 1287.63(10)
_computing_cell_refinement 'SAINT v7.56A (Bruker, 2008)'
_computing_data_collection 'APEX2-2008.5-0 (Bruker, 2008)'
_computing_data_reduction 'SADABS-2008/1 (Bruker, 2008)'
_computing_molecular_graphics 'XP v5.1 (Bruker, 1998)'
_computing_publication_material 'XCIF-2008/2 (Bruker, 2008)'
_computing_structure_refinement 'SHELXL-2008/4(Bruker, 2008)'
_computing_structure_solution 'XS/SHELXTL-2008/1 (Bruker, 2008)'
_diffrn_ambient_temperature 100(2)
_diffrn_measured_fraction_theta_full 0.980
_diffrn_measured_fraction_theta_max 0.980
_diffrn_measurement_device_type 'Bruker APEX2 CCD detector'
_diffrn_measurement_method '\w scans'
_diffrn_radiation_monochromator graphite
_diffrn_radiation_source 'fine-focus sealed tube'
_diffrn_radiation_type CuK\a
_diffrn_radiation_wavelength 1.54178
_diffrn_reflns_av_R_equivalents 0.0435
_diffrn_reflns_av_sigmaI/netI 0.0284
_diffrn_reflns_limit_h_max 11
_diffrn_reflns_limit_h_min -11
_diffrn_reflns_limit_k_max 8
_diffrn_reflns_limit_k_min 0
_diffrn_reflns_limit_l_max 22
_diffrn_reflns_limit_l_min 0
_diffrn_reflns_number 10386
_diffrn_reflns_theta_full 67.64
_diffrn_reflns_theta_max 67.64
_diffrn_reflns_theta_min 4.58
_exptl_absorpt_coefficient_mu 0.640
_exptl_absorpt_correction_T_max 0.9388
_exptl_absorpt_correction_T_min 0.8721
_exptl_absorpt_correction_type multi-scan
_exptl_absorpt_process_details
;
 SADABS. Program for empirical absorption correction of
 area-detector data. University of Goetingen. Germany. 
 Sheldrick, G. M. 1996
;
_exptl_crystal_colour colorless
_exptl_crystal_density_diffrn 1.255
_exptl_crystal_density_method 'not measured'
_exptl_crystal_description block
_exptl_crystal_F_000 524
_exptl_crystal_size_max 0.22
_exptl_crystal_size_mid 0.16
_exptl_crystal_size_min 0.10
_refine_diff_density_max 0.282
_refine_diff_density_min -0.206
_refine_diff_density_rms 0.047
_refine_ls_extinction_method none
_refine_ls_goodness_of_fit_ref 1.033
_refine_ls_hydrogen_treatment constr
_refine_ls_matrix_type full
_refine_ls_number_parameters 167
_refine_ls_number_reflns 2282
_refine_ls_number_restraints 0
_refine_ls_restrained_S_all 1.033
_refine_ls_R_factor_all 0.0480
_refine_ls_R_factor_gt 0.0442
_refine_ls_shift/su_max 0.000
_refine_ls_shift/su_mean 0.000
_refine_ls_structure_factor_coef Fsqd
_refine_ls_weighting_details 'calc w=1/[\s^2^(Fo^2^)+(0.0784P)^2^+0.4439P] where P=(Fo^2^+2Fc^2^)/3'
_refine_ls_weighting_scheme calc
_refine_ls_wR_factor_gt 0.1215
_refine_ls_wR_factor_ref 0.1253
_reflns_number_gt 2067
_reflns_number_total 2282
_reflns_threshold_expression >2sigma(I)
_cod_data_source_file ol901938f_si_006.cif
_cod_data_source_block raj13u
_cod_original_sg_symbol_H-M 'P 21/n'
_cod_database_code 1504206

loop_
_symmetry_equiv_pos_as_xyz
'x, y, z'
'-x+1/2, y+1/2, -z+1/2'
'-x, -y, -z'
'x-1/2, -y-1/2, z-1/2'

loop_
_atom_site_label
_atom_site_type_symbol
_atom_site_fract_x
_atom_site_fract_y
_atom_site_fract_z
_atom_site_U_iso_or_equiv
_atom_site_adp_type
_atom_site_occupancy
_atom_site_symmetry_multiplicity
_atom_site_calc_flag
_atom_site_refinement_flags
O1 O 0.35031(10) 0.38693(16) 0.30989(5) 0.0283(3) Uani 1 1 d .
O2 O 0.39803(10) 0.67826(15) 0.39209(5) 0.0273(3) Uani 1 1 d .
C1 C 0.87374(14) 0.4621(2) 0.46051(7) 0.0220(3) Uani 1 1 d .
C2 C 0.99992(14) 0.4509(2) 0.42960(7) 0.0224(3) Uani 1 1 d .
C3 C 1.12359(14) 0.4881(2) 0.46929(7) 0.0227(3) Uani 1 1 d .
H3 H 1.2088 0.4795 0.4481 0.027 Uiso 1 1 calc R
C4 C 0.99922(14) 0.4034(2) 0.35359(7) 0.0241(3) Uani 1 1 d .
H4A H 1.0929 0.4291 0.3383 0.029 Uiso 1 1 calc R
H4B H 0.9334 0.4916 0.3274 0.029 Uiso 1 1 calc R
C5 C 0.95909(15) 0.1943(2) 0.33499(7) 0.0263(3) Uani 1 1 d .
H5A H 1.0376 0.1095 0.3513 0.032 Uiso 1 1 calc R
H5B H 0.9479 0.1839 0.2839 0.032 Uiso 1 1 calc R
C6 C 0.82521(14) 0.1133(2) 0.36414(7) 0.0241(3) Uani 1 1 d .
C7 C 0.77178(15) -0.0478(2) 0.31397(7) 0.0264(3) Uani 1 1 d .
H7A H 0.8447 -0.1451 0.3104 0.040 Uiso 1 1 calc R
H7B H 0.7466 0.0080 0.2682 0.040 Uiso 1 1 calc R
H7C H 0.6900 -0.1091 0.3314 0.040 Uiso 1 1 calc R
C8 C 0.86063(15) 0.0142(2) 0.43475(7) 0.0272(3) Uani 1 1 d .
H8A H 0.9040 0.1084 0.4676 0.041 Uiso 1 1 calc R
H8B H 0.9250 -0.0932 0.4290 0.041 Uiso 1 1 calc R
H8C H 0.7753 -0.0355 0.4525 0.041 Uiso 1 1 calc R
C11 C 0.73929(14) 0.4277(2) 0.41901(7) 0.0221(3) Uani 1 1 d .
C12 C 0.71582(14) 0.2721(2) 0.37268(7) 0.0220(3) Uani 1 1 d .
C13 C 0.58414(14) 0.2583(2) 0.33648(7) 0.0227(3) Uani 1 1 d .
H13 H 0.5660 0.1528 0.3056 0.027 Uiso 1 1 calc R
C14 C 0.47993(14) 0.3922(2) 0.34409(7) 0.0235(3) Uani 1 1 d .
C15 C 0.50400(14) 0.5492(2) 0.38973(7) 0.0227(3) Uani 1 1 d .
C16 C 0.63245(14) 0.5618(2) 0.42699(7) 0.0229(3) Uani 1 1 d .
H16 H 0.6487 0.6649 0.4591 0.027 Uiso 1 1 calc R
C17 C 0.32193(16) 0.2328(2) 0.26173(8) 0.0327(4) Uani 1 1 d .
H17A H 0.2258 0.2427 0.2417 0.049 Uiso 1 1 calc R
H17B H 0.3352 0.1084 0.2857 0.049 Uiso 1 1 calc R
H17C H 0.3853 0.2414 0.2248 0.049 Uiso 1 1 calc R
C18 C 0.41792(16) 0.8350(2) 0.43980(8) 0.0290(4) Uani 1 1 d .
H18A H 0.3342 0.9157 0.4374 0.044 Uiso 1 1 calc R
H18B H 0.4972 0.9132 0.4279 0.044 Uiso 1 1 calc R
H18C H 0.4360 0.7837 0.4868 0.044 Uiso 1 1 calc R

loop_
_atom_site_aniso_label
_atom_site_aniso_U_11
_atom_site_aniso_U_22
_atom_site_aniso_U_33
_atom_site_aniso_U_23
_atom_site_aniso_U_13
_atom_site_aniso_U_12
O1 0.0213(5) 0.0332(6) 0.0288(6) -0.0071(4) -0.0084(4) 0.0016(4)
O2 0.0238(5) 0.0294(6) 0.0279(5) -0.0051(4) -0.0037(4) 0.0024(4)
C1 0.0230(7) 0.0211(7) 0.0210(7) 0.0018(5) -0.0039(5) -0.0017(5)
C2 0.0242(7) 0.0225(7) 0.0200(7) 0.0008(5) -0.0019(5) -0.0015(5)
C3 0.0209(7) 0.0246(7) 0.0221(7) 0.0010(5) -0.0005(5) -0.0010(5)
C4 0.0213(7) 0.0311(8) 0.0195(7) 0.0010(5) -0.0016(5) -0.0018(6)
C5 0.0243(7) 0.0329(8) 0.0210(7) -0.0031(6) -0.0019(5) 0.0023(6)
C6 0.0241(7) 0.0269(7) 0.0202(7) -0.0012(5) -0.0045(5) 0.0003(6)
C7 0.0264(7) 0.0276(8) 0.0242(7) -0.0029(6) -0.0040(6) 0.0014(6)
C8 0.0291(8) 0.0268(7) 0.0245(8) 0.0004(6) -0.0059(6) 0.0009(6)
C11 0.0221(7) 0.0267(7) 0.0171(6) 0.0031(5) -0.0015(5) -0.0027(6)
C12 0.0229(7) 0.0263(7) 0.0163(6) 0.0034(5) -0.0008(5) -0.0020(6)
C13 0.0248(7) 0.0250(7) 0.0176(7) -0.0002(5) -0.0022(5) -0.0025(6)
C14 0.0214(7) 0.0285(7) 0.0198(7) 0.0019(5) -0.0036(5) -0.0030(6)
C15 0.0218(7) 0.0258(7) 0.0205(7) 0.0021(5) 0.0009(5) -0.0009(6)
C16 0.0242(7) 0.0251(7) 0.0189(7) 0.0000(5) -0.0016(5) -0.0034(6)
C17 0.0264(8) 0.0351(8) 0.0345(8) -0.0107(7) -0.0112(6) 0.0021(7)
C18 0.0285(8) 0.0288(8) 0.0294(8) -0.0054(6) 0.0001(6) 0.0023(6)

loop_
_atom_type_symbol
_atom_type_description
_atom_type_scat_dispersion_real
_atom_type_scat_dispersion_imag
_atom_type_scat_source
C C 0.0181 0.0091 'International Tables Vol C Tables 4.2.6.8 and 6.1.1.4'
H H 0.0000 0.0000 'International Tables Vol C Tables 4.2.6.8 and 6.1.1.4'
O O 0.0492 0.0322 'International Tables Vol C Tables 4.2.6.8 and 6.1.1.4'

loop_
_geom_angle_atom_site_label_1
_geom_angle_atom_site_label_2
_geom_angle_atom_site_label_3
_geom_angle
_geom_angle_site_symmetry_1
_geom_angle_site_symmetry_3
C14 O1 C17 117.16(11) . .
C15 O2 C18 117.11(11) . .
C3 C1 C2 118.59(13) 3_766 .
C3 C1 C11 120.67(12) 3_766 .
C2 C1 C11 120.71(12) . .
C3 C2 C1 119.41(13) . .
C3 C2 C4 121.08(12) . .
C1 C2 C4 119.50(12) . .
C2 C3 C1 122.00(13) . 3_766
C2 C3 H3 119.0 . .
C1 C3 H3 119.0 3_766 .
C2 C4 C5 114.60(12) . .
C2 C4 H4A 108.6 . .
C5 C4 H4A 108.6 . .
C2 C4 H4B 108.6 . .
C5 C4 H4B 108.6 . .
H4A C4 H4B 107.6 . .
C4 C5 C6 117.12(12) . .
C4 C5 H5A 108.0 . .
C6 C5 H5A 108.0 . .
C4 C5 H5B 108.0 . .
C6 C5 H5B 108.0 . .
H5A C5 H5B 107.3 . .
C7 C6 C12 112.56(11) . .
C7 C6 C8 106.16(12) . .
C12 C6 C8 109.02(11) . .
C7 C6 C5 106.11(11) . .
C12 C6 C5 112.37(12) . .
C8 C6 C5 110.43(11) . .
C6 C7 H7A 109.5 . .
C6 C7 H7B 109.5 . .
H7A C7 H7B 109.5 . .
C6 C7 H7C 109.5 . .
H7A C7 H7C 109.5 . .
H7B C7 H7C 109.5 . .
C6 C8 H8A 109.5 . .
C6 C8 H8B 109.5 . .
H8A C8 H8B 109.5 . .
C6 C8 H8C 109.5 . .
H8A C8 H8C 109.5 . .
H8B C8 H8C 109.5 . .
C16 C11 C12 119.43(12) . .
C16 C11 C1 116.88(12) . .
C12 C11 C1 123.69(12) . .
C13 C12 C11 117.59(13) . .
C13 C12 C6 119.97(12) . .
C11 C12 C6 122.33(12) . .
C14 C13 C12 122.61(13) . .
C14 C13 H13 118.7 . .
C12 C13 H13 118.7 . .
O1 C14 C13 125.15(13) . .
O1 C14 C15 115.05(12) . .
C13 C14 C15 119.79(12) . .
O2 C15 C16 125.86(13) . .
O2 C15 C14 116.02(12) . .
C16 C15 C14 118.11(12) . .
C15 C16 C11 122.45(13) . .
C15 C16 H16 118.8 . .
C11 C16 H16 118.8 . .
O1 C17 H17A 109.5 . .
O1 C17 H17B 109.5 . .
H17A C17 H17B 109.5 . .
O1 C17 H17C 109.5 . .
H17A C17 H17C 109.5 . .
H17B C17 H17C 109.5 . .
O2 C18 H18A 109.5 . .
O2 C18 H18B 109.5 . .
H18A C18 H18B 109.5 . .
O2 C18 H18C 109.5 . .
H18A C18 H18C 109.5 . .
H18B C18 H18C 109.5 . .

loop_
_geom_bond_atom_site_label_1
_geom_bond_atom_site_label_2
_geom_bond_distance
_geom_bond_site_symmetry_2
O1 C14 1.3696(17) .
O1 C17 1.4271(17) .
O2 C15 1.3607(17) .
O2 C18 1.4258(17) .
C1 C3 1.4006(19) 3_766
C1 C2 1.402(2) .
C1 C11 1.4910(19) .
C2 C3 1.3921(19) .
C2 C4 1.5075(19) .
C3 C1 1.4005(19) 3_766
C3 H3 0.9500 .
C4 C5 1.530(2) .
C4 H4A 0.9900 .
C4 H4B 0.9900 .
C5 C6 1.556(2) .
C5 H5A 0.9900 .
C5 H5B 0.9900 .
C6 C7 1.5391(19) .
C6 C12 1.5404(19) .
C6 C8 1.5430(19) .
C7 H7A 0.9800 .
C7 H7B 0.9800 .
C7 H7C 0.9800 .
C8 H8A 0.9800 .
C8 H8B 0.9800 .
C8 H8C 0.9800 .
C11 C16 1.404(2) .
C11 C12 1.407(2) .
C12 C13 1.4060(19) .
C13 C14 1.384(2) .
C13 H13 0.9500 .
C14 C15 1.406(2) .
C15 C16 1.3876(19) .
C16 H16 0.9500 .
C17 H17A 0.9800 .
C17 H17B 0.9800 .
C17 H17C 0.9800 .
C18 H18A 0.9800 .
C18 H18B 0.9800 .
C18 H18C 0.9800 .

loop_
_geom_torsion_atom_site_label_1
_geom_torsion_atom_site_label_2
_geom_torsion_atom_site_label_3
_geom_torsion_atom_site_label_4
_geom_torsion
_geom_torsion_site_symmetry_1
_geom_torsion_site_symmetry_4
C3 C1 C2 C3 0.4(2) 3_766 .
C11 C1 C2 C3 178.54(12) . .
C3 C1 C2 C4 -178.18(12) 3_766 .
C11 C1 C2 C4 0.0(2) . .
C1 C2 C3 C1 -0.4(2) . 3_766
C4 C2 C3 C1 178.15(13) . 3_766
C3 C2 C4 C5 111.02(15) . .
C1 C2 C4 C5 -70.44(17) . .
C2 C4 C5 C6 49.38(16) . .
C4 C5 C6 C7 154.24(12) . .
C4 C5 C6 C12 30.82(16) . .
C4 C5 C6 C8 -91.14(15) . .
C3 C1 C11 C16 45.00(18) 3_766 .
C2 C1 C11 C16 -133.12(14) . .
C3 C1 C11 C12 -135.82(14) 3_766 .
C2 C1 C11 C12 46.1(2) . .
C16 C11 C12 C13 -0.32(19) . .
C1 C11 C12 C13 -179.48(12) . .
C16 C11 C12 C6 -176.61(12) . .
C1 C11 C12 C6 4.2(2) . .
C7 C6 C12 C13 0.11(18) . .
C8 C6 C12 C13 -117.40(13) . .
C5 C6 C12 C13 119.84(13) . .
C7 C6 C12 C11 176.31(12) . .
C8 C6 C12 C11 58.80(16) . .
C5 C6 C12 C11 -63.96(16) . .
C11 C12 C13 C14 1.1(2) . .
C6 C12 C13 C14 177.43(12) . .
C17 O1 C14 C13 -1.2(2) . .
C17 O1 C14 C15 178.56(13) . .
C12 C13 C14 O1 179.51(12) . .
C12 C13 C14 C15 -0.3(2) . .
C18 O2 C15 C16 -3.6(2) . .
C18 O2 C15 C14 177.79(12) . .
O1 C14 C15 O2 -2.30(18) . .
C13 C14 C15 O2 177.49(12) . .
O1 C14 C15 C16 178.94(12) . .
C13 C14 C15 C16 -1.3(2) . .
O2 C15 C16 C11 -176.59(12) . .
C14 C15 C16 C11 2.0(2) . .
C12 C11 C16 C15 -1.2(2) . .
C1 C11 C16 C15 177.97(12) . .
